data_7712193
loop_
_publ_author_name
'Silalahi, Rhone P Brocha'
'Liao, Jian-Hong'
'Tseng, Yu-Fang'
'Chiu, Tzu-Hao'
'Kahlal, Samia'
'Saillard, Jean-Yves'
'Liu, C. W.'

_publ_section_title
;
 Unusual core engineering on a copper hydride nanoball.
;
_journal_issue 7
_journal_name_full 'Dalton transactions (Cambridge, England : 2003)'
_journal_page_first 2106
_journal_page_last 2114
_journal_paper_doi 10.1039/d2dt03449b
_journal_volume 52
_journal_year 2023
_chemical_formula_moiety 'C108 H231 Cu27 N12 S24, 2[C4 H10 O]'
_chemical_formula_sum 'C116 H251 Cu27 N12 O2 S24'
_chemical_formula_weight 4331.29
_space_group_crystal_system tetragonal
_space_group_IT_number 88
_space_group_name_Hall '-I 4ad'
_space_group_name_H-M_alt 'I 41/a :2'
_atom_sites_solution_hydrogens mixed
_audit_creation_method SHELXL-2018/3
_audit_update_record
;
2022-12-26 deposited with the CCDC.	2023-01-04 downloaded from the CCDC.
;
_cell_angle_alpha 90
_cell_angle_beta 90
_cell_angle_gamma 90
_cell_formula_units_Z 4
_cell_length_a 26.758(2)
_cell_length_b 26.758(2)
_cell_length_c 29.967(2)
_cell_measurement_reflns_used 4607
_cell_measurement_temperature 150(2)
_cell_measurement_theta_max 25.03
_cell_measurement_theta_min 2.38
_cell_volume 21456(3)
_computing_cell_refinement 'Bruker SAINT'
_computing_data_collection 'Bruker APEX2'
_computing_data_reduction 'Bruker SAINT'
_computing_molecular_graphics 'Bruker SHELXTL'
_computing_publication_material 'Bruker SHELXTL'
_computing_structure_refinement 'SHELXL-2018/3 (Sheldrick, 2018)'
_computing_structure_solution 'SHELXS-97 (Sheldrick 2008)'
_diffrn_ambient_temperature 150(2)
_diffrn_measured_fraction_theta_full 0.986
_diffrn_measured_fraction_theta_max 0.986
_diffrn_measurement_device_type 'Bruker APEX-II CCD'
_diffrn_measurement_method '\f and \w scans'
_diffrn_radiation_type MoK\a
_diffrn_radiation_wavelength 0.71073
_diffrn_reflns_av_R_equivalents 0.0594
_diffrn_reflns_av_unetI/netI 0.0840
_diffrn_reflns_Laue_measured_fraction_full 0.986
_diffrn_reflns_Laue_measured_fraction_max 0.986
_diffrn_reflns_limit_h_max 15
_diffrn_reflns_limit_h_min -31
_diffrn_reflns_limit_k_max 6
_diffrn_reflns_limit_k_min -31
_diffrn_reflns_limit_l_max 35
_diffrn_reflns_limit_l_min -13
_diffrn_reflns_number 15132
_diffrn_reflns_point_group_measured_fraction_full 0.986
_diffrn_reflns_point_group_measured_fraction_max 0.986
_diffrn_reflns_theta_full 24.999
_diffrn_reflns_theta_max 24.999
_diffrn_reflns_theta_min 1.522
_exptl_absorpt_coefficient_mu 2.879
_exptl_absorpt_correction_T_max 0.7452
_exptl_absorpt_correction_T_min 0.6536
_exptl_absorpt_correction_type multi-scan
_exptl_absorpt_process_details SADABS
_exptl_crystal_colour red
_exptl_crystal_density_diffrn 1.341
_exptl_crystal_description block
_exptl_crystal_F_000 8856
_exptl_crystal_size_max 0.100
_exptl_crystal_size_mid 0.100
_exptl_crystal_size_min 0.030
_refine_diff_density_max 0.764
_refine_diff_density_min -0.942
_refine_diff_density_rms 0.127
_refine_ls_extinction_method none
_refine_ls_goodness_of_fit_ref 1.025
_refine_ls_hydrogen_treatment mixed
_refine_ls_matrix_type full
_refine_ls_number_parameters 413
_refine_ls_number_reflns 9311
_refine_ls_number_restraints 189
_refine_ls_restrained_S_all 7.115
_refine_ls_R_factor_all 0.1206
_refine_ls_R_factor_gt 0.0614
_refine_ls_shift/su_max 0.001
_refine_ls_shift/su_mean 0.000
_refine_ls_structure_factor_coef Fsqd
_refine_ls_weighting_details 'w=1/[\s^2^(Fo^2^)+(0.0884P)^2^+105.9326P] where P=(Fo^2^+2Fc^2^)/3'
_refine_ls_weighting_scheme calc
_refine_ls_wR_factor_gt 0.1512
_refine_ls_wR_factor_ref 0.1962
_reflns_Friedel_coverage 0.000
_reflns_number_gt 5333
_reflns_number_total 9311
_reflns_threshold_expression 'I > 2\s(I)'
_cod_data_source_file d2dt03449b2.cif
_cod_data_source_block 1
_cod_depositor_comments 'Adding full bibliography for 7712193.cif.'
_cod_original_cell_volume 21457(4)
_cod_original_sg_symbol_H-M 'I 41/a'
_cod_database_code 7712193
_shelx_shelxl_version_number 2018/3
_shelx_space_group_comment
; 
The symmetry employed for this shelxl refinement is uniquely defined 
by the following loop, which should always be used as a source of 
symmetry information in preference to the above space-group names. 
They are only intended as comments. 
;
_shelx_estimated_absorpt_t_min 0.762
_shelx_estimated_absorpt_t_max 0.919

loop_
_space_group_symop_operation_xyz
'x, y, z'
'-x+1/2, -y, z+1/2'
'-y+3/4, x+1/4, z+1/4'
'y+3/4, -x+3/4, z+3/4'
'x+1/2, y+1/2, z+1/2'
'-x+1, -y+1/2, z+1'
'-y+5/4, x+3/4, z+3/4'
'y+5/4, -x+5/4, z+5/4'
'-x, -y, -z'
'x-1/2, y, -z-1/2'
'y-3/4, -x-1/4, -z-1/4'
'-y-3/4, x-3/4, -z-3/4'
'-x+1/2, -y+1/2, -z+1/2'
'x, y+1/2, -z'
'y-1/4, -x+1/4, -z+1/4'
'-y-1/4, x-1/4, -z-1/4'

loop_
_atom_site_label
_atom_site_type_symbol
_atom_site_fract_x
_atom_site_fract_y
_atom_site_fract_z
_atom_site_U_iso_or_equiv
_atom_site_adp_type
_atom_site_occupancy
_atom_site_site_symmetry_order
_atom_site_calc_flag
_atom_site_refinement_flags_posn
_atom_site_refinement_flags_adp
_atom_site_refinement_flags_occupancy
_atom_site_disorder_assembly
_atom_site_disorder_group
C1 C 1.0404(2) 0.4036(3) -0.0082(3) 0.0342(16) Uani 1 1 d . . . . .
C2 C 0.8836(3) 0.4328(3) 0.1417(3) 0.0383(17) Uani 1 1 d . . . . .
C3 C 0.8496(3) 0.2868(3) -0.0192(3) 0.0427(18) Uani 1 1 d . . . . .
C4 C 1.0629(3) 0.4915(3) -0.0225(3) 0.0410(18) Uani 1 1 d . . . . .
H4A H 1.048468 0.498111 0.007289 0.049 Uiso 1 1 calc R U . . .
H4B H 1.048793 0.516286 -0.043572 0.049 Uiso 1 1 calc R U . . .
C5 C 1.1198(3) 0.4984(3) -0.0203(3) 0.0461(19) Uani 1 1 d . . . . .
H5A H 1.135042 0.470072 -0.003940 0.055 Uiso 1 1 calc R U . . .
H5B H 1.133873 0.498979 -0.050838 0.055 Uiso 1 1 calc R U . . .
C6 C 1.1316(4) 0.5469(3) 0.0033(3) 0.067(3) Uani 1 1 d . . . . .
H6A H 1.120812 0.544279 0.034844 0.080 Uiso 1 1 calc R U . . .
H6B H 1.112164 0.574188 -0.010715 0.080 Uiso 1 1 calc R U . . .
C7 C 1.1865(4) 0.5603(4) 0.0020(4) 0.080(3) Uani 1 1 d . . . . .
H7A H 1.206539 0.530578 0.008953 0.119 Uiso 1 1 calc R U . . .
H7B H 1.193425 0.586430 0.024037 0.119 Uiso 1 1 calc R U . . .
H7C H 1.195257 0.572417 -0.027854 0.119 Uiso 1 1 calc R U . . .
C8 C 1.0383(3) 0.4357(3) -0.0854(3) 0.0426(18) Uani 1 1 d . . . . .
H8A H 1.045730 0.401001 -0.094891 0.051 Uiso 1 1 calc R U . . .
H8B H 1.060524 0.458431 -0.102260 0.051 Uiso 1 1 calc R U . . .
C9 C 0.9843(3) 0.4478(3) -0.0961(3) 0.0438(18) Uani 1 1 d . . . . .
H9A H 0.962784 0.424114 -0.079609 0.053 Uiso 1 1 calc R U . . .
H9B H 0.977024 0.481724 -0.084588 0.053 Uiso 1 1 calc R U . . .
C10 C 0.9698(3) 0.4462(3) -0.1440(3) 0.053(2) Uani 1 1 d . . . . .
H10A H 0.974196 0.411796 -0.155436 0.064 Uiso 1 1 calc R U . . .
H10B H 0.992145 0.468487 -0.161289 0.064 Uiso 1 1 calc R U . . .
C11 C 0.9158(3) 0.4624(3) -0.1512(3) 0.065(3) Uani 1 1 d . . . . .
H11A H 0.893482 0.440130 -0.134529 0.098 Uiso 1 1 calc R U . . .
H11B H 0.907702 0.460717 -0.183034 0.098 Uiso 1 1 calc R U . . .
H11C H 0.911446 0.496773 -0.140558 0.098 Uiso 1 1 calc R U . . .
C12 C 0.8844(3) 0.5028(3) 0.1956(3) 0.057(2) Uani 1 1 d . . . . .
H12A H 0.870382 0.536450 0.190039 0.069 Uiso 1 1 calc R U . . .
H12B H 0.920358 0.503713 0.188010 0.069 Uiso 1 1 calc R U . . .
C13 C 0.8787(4) 0.4904(4) 0.2448(3) 0.071(3) Uani 1 1 d . . . . .
H13A H 0.898087 0.515103 0.262287 0.085 Uiso 1 1 calc R U . . .
H13B H 0.843143 0.494280 0.253087 0.085 Uiso 1 1 calc R U . . .
C14 C 0.8954(4) 0.4389(4) 0.2583(3) 0.069(3) Uani 1 1 d . . . . .
H14A H 0.930898 0.434640 0.249658 0.083 Uiso 1 1 calc R U . . .
H14B H 0.875660 0.414012 0.241342 0.083 Uiso 1 1 calc R U . . .
C15 C 0.8904(4) 0.4276(5) 0.3074(3) 0.085(3) Uani 1 1 d . . . . .
H15A H 0.910012 0.451797 0.324557 0.127 Uiso 1 1 calc R U . . .
H15B H 0.902652 0.393785 0.313362 0.127 Uiso 1 1 calc R U . . .
H15C H 0.855144 0.429988 0.316056 0.127 Uiso 1 1 calc R U . . .
C16 C 0.8044(3) 0.4665(3) 0.1694(3) 0.057(2) Uani 1 1 d . . . . .
H16A H 0.794092 0.485779 0.196113 0.068 Uiso 1 1 calc R U . . .
H16B H 0.792209 0.431827 0.172984 0.068 Uiso 1 1 calc R U . . .
C17 C 0.7806(3) 0.4901(4) 0.1272(3) 0.061(2) Uani 1 1 d . . . . .
H17A H 0.790626 0.525603 0.125108 0.074 Uiso 1 1 calc R U . . .
H17B H 0.793274 0.472611 0.100370 0.074 Uiso 1 1 calc R U . . .
C18 C 0.7237(4) 0.4865(4) 0.1284(4) 0.089(4) Uani 1 1 d . . . . .
H18A H 0.713454 0.451113 0.131459 0.107 Uiso 1 1 calc R U . . .
H18B H 0.710698 0.505132 0.154519 0.107 Uiso 1 1 calc R U . . .
C19 C 0.7021(5) 0.5080(6) 0.0862(6) 0.154(7) Uani 1 1 d . . . . .
H19A H 0.711580 0.543305 0.083667 0.231 Uiso 1 1 calc R U . . .
H19B H 0.665601 0.505231 0.086906 0.231 Uiso 1 1 calc R U . . .
H19C H 0.715115 0.489583 0.060411 0.231 Uiso 1 1 calc R U . . .
C20 C 0.7639(3) 0.3079(4) -0.0415(3) 0.065(2) Uani 1 1 d . . . . .
H20A H 0.750805 0.326933 -0.067322 0.078 Uiso 1 1 calc R U . . .
H20B H 0.763532 0.330379 -0.015200 0.078 Uiso 1 1 calc R U . . .
C21 C 0.7305(3) 0.2640(4) -0.0327(4) 0.077(3) Uani 1 1 d . . . . .
H21A H 0.742750 0.245770 -0.006091 0.092 Uiso 1 1 calc R U . . .
H21B H 0.731759 0.240945 -0.058459 0.092 Uiso 1 1 calc R U . . .
C22 C 0.6755(4) 0.2808(6) -0.0247(5) 0.116(5) Uani 1 1 d . . . . .
H22A H 0.674460 0.305560 -0.000143 0.139 Uiso 1 1 calc R U . . .
H22B H 0.662443 0.297068 -0.051987 0.139 Uiso 1 1 calc R U . . .
C23 C 0.6424(5) 0.2356(7) -0.0127(6) 0.161(7) Uani 1 1 d . . . . .
H23A H 0.608010 0.246909 -0.007788 0.242 Uiso 1 1 calc R U . . .
H23B H 0.643110 0.211396 -0.037183 0.242 Uiso 1 1 calc R U . . .
H23C H 0.655109 0.219876 0.014584 0.242 Uiso 1 1 calc R U . . .
C24 C 0.8266(4) 0.2808(4) -0.0985(3) 0.068(3) Uani 1 1 d D . . . .
H24A H 0.796103 0.267112 -0.112615 0.082 Uiso 1 1 calc R U . . .
H24B H 0.852943 0.254917 -0.100112 0.082 Uiso 1 1 calc R U . . .
C25 C 0.8437(5) 0.3270(4) -0.1247(3) 0.091(3) Uani 1 1 d D . . . .
H25A H 0.876165 0.339083 -0.113053 0.109 Uiso 1 1 calc R U . . .
H25B H 0.818873 0.354165 -0.121740 0.109 Uiso 1 1 calc R U . . .
C26 C 0.8491(6) 0.3116(5) -0.1742(4) 0.140(6) Uani 1 1 d D U . . .
H26A H 0.868920 0.280416 -0.175427 0.168 Uiso 1 1 calc R U . . .
H26B H 0.815382 0.303856 -0.185859 0.168 Uiso 1 1 calc R U . . .
C27 C 0.8732(8) 0.3493(7) -0.2051(5) 0.193(9) Uani 1 1 d D U . . .
H27A H 0.874568 0.335631 -0.235370 0.290 Uiso 1 1 calc R U . . .
H27B H 0.853402 0.380180 -0.205164 0.290 Uiso 1 1 calc R U . . .
H27C H 0.907125 0.356658 -0.194696 0.290 Uiso 1 1 calc R U . . .
H1M H 0.933(2) 0.360(2) 0.049(2) 0.029(17) Uiso 1 1 d . . . . .
H2M H 1.1036(4) 0.3150(4) 0.0463(3) 0.037(19) Uiso 1 1 d D . . . .
H3M H 1.000000 0.250000 0.0448(4) 0.050 Uiso 1 2 d DS U P . .
H4M H 1.0183(3) 0.3419(3) 0.1362(3) 0.050 Uiso 1 1 d D U . . .
H0 H 1.000000 0.250000 0.125000 0.050 Uiso 1 4 d S U P . .
Cu1 Cu 1.05646(3) 0.28306(3) 0.01803(3) 0.0410(3) Uani 1 1 d D . . . .
Cu2 Cu 0.96434(4) 0.31170(3) 0.01759(4) 0.0444(3) Uani 1 1 d D . . . .
Cu3 Cu 0.89555(3) 0.33069(3) 0.07675(3) 0.0397(3) Uani 1 1 d . . . . .
Cu4 Cu 0.97700(4) 0.38109(3) 0.08342(3) 0.0440(3) Uani 1 1 d D . . . .
Cu5 Cu 1.06608(4) 0.34357(4) 0.08653(3) 0.0478(3) Uani 1 1 d D . . . .
Cu6 Cu 1.12414(4) 0.26461(3) 0.07846(3) 0.0438(3) Uani 1 1 d D . . . .
Cu7 Cu 0.96427(7) 0.26746(7) 0.09008(7) 0.0381(5) Uani 0.5 1 d D . P . .
Cu8 Cu 1.04629(15) 0.27548(13) 0.13352(15) 0.0416(10) Uani 0.25 1 d D . P . .
N1 N 1.0482(2) 0.4409(2) -0.0370(2) 0.0345(13) Uani 1 1 d . . . . .
N2 N 0.8590(2) 0.4663(2) 0.1663(2) 0.0459(16) Uani 1 1 d . . . . .
N3 N 0.8159(3) 0.2922(2) -0.0508(3) 0.0526(17) Uani 1 1 d . . . . .
S1 S 1.04664(7) 0.41672(7) 0.04784(7) 0.0384(5) Uani 1 1 d . . . . .
S2 S 1.02463(7) 0.34517(6) -0.02958(7) 0.0364(4) Uani 1 1 d . . . . .
S3 S 0.84997(7) 0.38486(7) 0.11865(7) 0.0438(5) Uani 1 1 d . . . . .
S4 S 0.94780(7) 0.44032(7) 0.13252(7) 0.0388(5) Uani 1 1 d . . . . .
S5 S 0.83076(7) 0.29461(7) 0.03544(7) 0.0431(5) Uani 1 1 d . . . . .
S6 S 0.91064(8) 0.27346(7) -0.03479(7) 0.0455(5) Uani 1 1 d . . . . .

loop_
_atom_site_aniso_label
_atom_site_aniso_U_11
_atom_site_aniso_U_22
_atom_site_aniso_U_33
_atom_site_aniso_U_23
_atom_site_aniso_U_13
_atom_site_aniso_U_12
C1 0.028(4) 0.028(3) 0.047(4) 0.005(3) 0.003(3) 0.004(3)
C2 0.037(4) 0.037(4) 0.041(4) 0.003(3) 0.002(4) 0.004(3)
C3 0.038(4) 0.034(4) 0.056(5) 0.009(4) 0.002(4) 0.003(3)
C4 0.048(4) 0.028(3) 0.047(5) 0.001(3) -0.002(4) 0.000(3)
C5 0.047(4) 0.045(4) 0.046(5) 0.009(4) -0.007(4) -0.010(3)
C6 0.076(6) 0.040(5) 0.083(7) 0.015(5) -0.025(5) -0.015(4)
C7 0.080(6) 0.073(7) 0.086(8) 0.021(6) -0.022(6) -0.026(5)
C8 0.051(4) 0.036(4) 0.040(4) 0.004(3) -0.002(4) 0.000(3)
C9 0.050(4) 0.039(4) 0.042(4) 0.004(4) -0.006(4) 0.003(3)
C10 0.066(5) 0.053(5) 0.041(4) -0.002(4) -0.006(4) -0.004(4)
C11 0.067(5) 0.061(6) 0.067(6) 0.002(5) -0.023(5) -0.004(5)
C12 0.056(5) 0.049(5) 0.067(5) -0.012(4) 0.009(5) 0.000(4)
C13 0.072(7) 0.073(6) 0.068(5) -0.019(5) 0.000(5) -0.003(5)
C14 0.071(7) 0.076(6) 0.061(5) -0.011(5) 0.002(5) -0.006(5)
C15 0.071(7) 0.115(9) 0.068(6) -0.002(6) 0.010(6) 0.001(6)
C16 0.042(4) 0.061(6) 0.067(6) -0.007(5) 0.006(4) 0.009(4)
C17 0.047(4) 0.062(6) 0.074(6) 0.004(5) 0.006(4) 0.012(4)
C18 0.052(5) 0.088(8) 0.127(10) 0.027(7) -0.007(6) 0.007(5)
C19 0.077(9) 0.206(18) 0.179(15) 0.078(14) -0.032(10) 0.029(10)
C20 0.047(4) 0.076(6) 0.071(6) -0.001(5) -0.015(4) 0.015(4)
C21 0.060(5) 0.098(7) 0.073(7) -0.021(6) 0.000(5) -0.004(5)
C22 0.052(6) 0.168(13) 0.129(12) -0.019(10) -0.003(7) 0.003(6)
C23 0.080(9) 0.247(19) 0.157(16) -0.026(14) 0.012(10) -0.049(11)
C24 0.067(6) 0.084(7) 0.053(5) -0.006(5) -0.007(5) 0.001(5)
C25 0.089(8) 0.112(9) 0.072(6) 0.024(6) -0.012(6) -0.005(7)
C26 0.180(13) 0.158(12) 0.081(7) 0.011(8) 0.016(9) -0.027(10)
C27 0.26(2) 0.197(17) 0.119(12) 0.003(12) 0.019(13) -0.099(15)
Cu1 0.0455(6) 0.0309(5) 0.0467(6) -0.0009(4) -0.0093(5) 0.0025(4)
Cu2 0.0436(6) 0.0344(5) 0.0552(7) 0.0023(5) 0.0106(5) -0.0014(4)
Cu3 0.0375(5) 0.0354(5) 0.0462(6) 0.0013(4) 0.0033(5) 0.0034(4)
Cu4 0.0402(5) 0.0413(5) 0.0504(6) 0.0039(5) 0.0077(5) 0.0037(4)
Cu5 0.0519(6) 0.0460(6) 0.0455(6) -0.0035(5) -0.0062(5) 0.0187(5)
Cu6 0.0466(6) 0.0350(5) 0.0499(6) -0.0038(5) -0.0134(5) 0.0075(4)
Cu7 0.0385(10) 0.0348(10) 0.0409(11) -0.0002(10) -0.0072(9) 0.0033(8)
Cu8 0.033(2) 0.035(2) 0.057(3) 0.014(2) -0.010(2) -0.0103(17)
N1 0.039(3) 0.027(3) 0.038(3) 0.003(3) -0.003(3) -0.001(2)
N2 0.041(3) 0.045(4) 0.052(4) -0.006(3) 0.008(3) 0.005(3)
N3 0.048(4) 0.048(4) 0.061(4) 0.005(4) -0.004(3) 0.003(3)
S1 0.0439(11) 0.0292(9) 0.0420(11) -0.0016(9) -0.0001(9) 0.0005(8)
S2 0.0418(11) 0.0270(9) 0.0404(11) 0.0016(8) 0.0017(9) 0.0008(8)
S3 0.0376(11) 0.0361(10) 0.0577(13) -0.0006(10) 0.0040(10) 0.0009(8)
S4 0.0341(10) 0.0365(10) 0.0458(12) 0.0043(9) 0.0017(9) 0.0000(8)
S5 0.0412(11) 0.0389(11) 0.0492(12) 0.0001(10) 0.0014(10) 0.0018(8)
S6 0.0473(12) 0.0385(11) 0.0506(13) 0.0025(10) 0.0052(10) 0.0044(9)

loop_
_atom_type_symbol
_atom_type_description
_atom_type_scat_dispersion_real
_atom_type_scat_dispersion_imag
_atom_type_scat_source
C C 0.0033 0.0016 'International Tables Vol C Tables 4.2.6.8 and 6.1.1.4'
H H 0.0000 0.0000 'International Tables Vol C Tables 4.2.6.8 and 6.1.1.4'
N N 0.0061 0.0033 'International Tables Vol C Tables 4.2.6.8 and 6.1.1.4'
S S 0.1246 0.1234 'International Tables Vol C Tables 4.2.6.8 and 6.1.1.4'
Cu Cu 0.3201 1.2651 'International Tables Vol C Tables 4.2.6.8 and 6.1.1.4'
O O 0.0106 0.0060 'International Tables Vol C Tables 4.2.6.8 and 6.1.1.4'

loop_
_geom_angle_atom_site_label_1
_geom_angle_atom_site_label_2
_geom_angle_atom_site_label_3
_geom_angle
_geom_angle_site_symmetry_1
_geom_angle_site_symmetry_3
_geom_angle_publ_flag
N1 C1 S1 117.5(5) . . ?
N1 C1 S2 118.0(6) . . ?
S1 C1 S2 124.5(4) . . ?
N2 C2 S3 117.9(6) . . ?
N2 C2 S4 119.5(6) . . ?
S3 C2 S4 122.6(4) . . ?
N3 C3 S5 117.9(6) . . ?
N3 C3 S6 118.4(6) . . ?
S5 C3 S6 123.7(5) . . ?
N1 C4 C5 112.8(6) . . ?
N1 C4 H4A 109.0 . . ?
C5 C4 H4A 109.0 . . ?
N1 C4 H4B 109.0 . . ?
C5 C4 H4B 109.0 . . ?
H4A C4 H4B 107.8 . . ?
C6 C5 C4 109.3(7) . . ?
C6 C5 H5A 109.8 . . ?
C4 C5 H5A 109.8 . . ?
C6 C5 H5B 109.8 . . ?
C4 C5 H5B 109.8 . . ?
H5A C5 H5B 108.3 . . ?
C5 C6 C7 113.2(9) . . ?
C5 C6 H6A 108.9 . . ?
C7 C6 H6A 108.9 . . ?
C5 C6 H6B 108.9 . . ?
C7 C6 H6B 108.9 . . ?
H6A C6 H6B 107.8 . . ?
C6 C7 H7A 109.5 . . ?
C6 C7 H7B 109.5 . . ?
H7A C7 H7B 109.5 . . ?
C6 C7 H7C 109.5 . . ?
H7A C7 H7C 109.5 . . ?
H7B C7 H7C 109.5 . . ?
N1 C8 C9 111.0(6) . . ?
N1 C8 H8A 109.4 . . ?
C9 C8 H8A 109.4 . . ?
N1 C8 H8B 109.4 . . ?
C9 C8 H8B 109.4 . . ?
H8A C8 H8B 108.0 . . ?
C10 C9 C8 116.6(7) . . ?
C10 C9 H9A 108.1 . . ?
C8 C9 H9A 108.1 . . ?
C10 C9 H9B 108.1 . . ?
C8 C9 H9B 108.1 . . ?
H9A C9 H9B 107.3 . . ?
C9 C10 C11 112.1(7) . . ?
C9 C10 H10A 109.2 . . ?
C11 C10 H10A 109.2 . . ?
C9 C10 H10B 109.2 . . ?
C11 C10 H10B 109.2 . . ?
H10A C10 H10B 107.9 . . ?
C10 C11 H11A 109.5 . . ?
C10 C11 H11B 109.5 . . ?
H11A C11 H11B 109.5 . . ?
C10 C11 H11C 109.5 . . ?
H11A C11 H11C 109.5 . . ?
H11B C11 H11C 109.5 . . ?
N2 C12 C13 112.8(7) . . ?
N2 C12 H12A 109.0 . . ?
C13 C12 H12A 109.0 . . ?
N2 C12 H12B 109.0 . . ?
C13 C12 H12B 109.0 . . ?
H12A C12 H12B 107.8 . . ?
C14 C13 C12 115.6(8) . . ?
C14 C13 H13A 108.4 . . ?
C12 C13 H13A 108.4 . . ?
C14 C13 H13B 108.4 . . ?
C12 C13 H13B 108.4 . . ?
H13A C13 H13B 107.4 . . ?
C13 C14 C15 114.7(9) . . ?
C13 C14 H14A 108.6 . . ?
C15 C14 H14A 108.6 . . ?
C13 C14 H14B 108.6 . . ?
C15 C14 H14B 108.6 . . ?
H14A C14 H14B 107.6 . . ?
C14 C15 H15A 109.5 . . ?
C14 C15 H15B 109.5 . . ?
H15A C15 H15B 109.5 . . ?
C14 C15 H15C 109.5 . . ?
H15A C15 H15C 109.5 . . ?
H15B C15 H15C 109.5 . . ?
N2 C16 C17 111.0(7) . . ?
N2 C16 H16A 109.4 . . ?
C17 C16 H16A 109.4 . . ?
N2 C16 H16B 109.4 . . ?
C17 C16 H16B 109.4 . . ?
H16A C16 H16B 108.0 . . ?
C18 C17 C16 111.4(8) . . ?
C18 C17 H17A 109.3 . . ?
C16 C17 H17A 109.3 . . ?
C18 C17 H17B 109.3 . . ?
C16 C17 H17B 109.3 . . ?
H17A C17 H17B 108.0 . . ?
C19 C18 C17 109.8(10) . . ?
C19 C18 H18A 109.7 . . ?
C17 C18 H18A 109.7 . . ?
C19 C18 H18B 109.7 . . ?
C17 C18 H18B 109.7 . . ?
H18A C18 H18B 108.2 . . ?
C18 C19 H19A 109.5 . . ?
C18 C19 H19B 109.5 . . ?
H19A C19 H19B 109.5 . . ?
C18 C19 H19C 109.5 . . ?
H19A C19 H19C 109.5 . . ?
H19B C19 H19C 109.5 . . ?
N3 C20 C21 111.7(8) . . ?
N3 C20 H20A 109.3 . . ?
C21 C20 H20A 109.3 . . ?
N3 C20 H20B 109.3 . . ?
C21 C20 H20B 109.3 . . ?
H20A C20 H20B 107.9 . . ?
C20 C21 C22 111.3(9) . . ?
C20 C21 H21A 109.4 . . ?
C22 C21 H21A 109.4 . . ?
C20 C21 H21B 109.4 . . ?
C22 C21 H21B 109.4 . . ?
H21A C21 H21B 108.0 . . ?
C23 C22 C21 110.6(12) . . ?
C23 C22 H22A 109.5 . . ?
C21 C22 H22A 109.5 . . ?
C23 C22 H22B 109.5 . . ?
C21 C22 H22B 109.5 . . ?
H22A C22 H22B 108.1 . . ?
C22 C23 H23A 109.5 . . ?
C22 C23 H23B 109.5 . . ?
H23A C23 H23B 109.5 . . ?
C22 C23 H23C 109.5 . . ?
H23A C23 H23C 109.5 . . ?
H23B C23 H23C 109.5 . . ?
N3 C24 C25 112.6(8) . . ?
N3 C24 H24A 109.1 . . ?
C25 C24 H24A 109.1 . . ?
N3 C24 H24B 109.1 . . ?
C25 C24 H24B 109.1 . . ?
H24A C24 H24B 107.8 . . ?
C24 C25 C26 107.8(9) . . ?
C24 C25 H25A 110.2 . . ?
C26 C25 H25A 110.2 . . ?
C24 C25 H25B 110.2 . . ?
C26 C25 H25B 110.2 . . ?
H25A C25 H25B 108.5 . . ?
C27 C26 C25 116.7(12) . . ?
C27 C26 H26A 108.1 . . ?
C25 C26 H26A 108.1 . . ?
C27 C26 H26B 108.1 . . ?
C25 C26 H26B 108.1 . . ?
H26A C26 H26B 107.3 . . ?
C26 C27 H27A 109.5 . . ?
C26 C27 H27B 109.5 . . ?
H27A C27 H27B 109.5 . . ?
C26 C27 H27C 109.5 . . ?
H27A C27 H27C 109.5 . . ?
H27B C27 H27C 109.5 . . ?
S2 Cu1 S6 100.44(8) . 6_654 ?
S2 Cu1 Cu2 56.01(5) . . ?
S6 Cu1 Cu2 122.90(7) 6_654 . ?
S2 Cu1 Cu2 127.59(6) . 6_654 ?
S6 Cu1 Cu2 56.67(6) 6_654 6_654 ?
Cu2 Cu1 Cu2 94.89(4) . 6_654 ?
S2 Cu1 Cu7 142.41(7) . 6_654 ?
S6 Cu1 Cu7 107.61(7) 6_654 6_654 ?
Cu2 Cu1 Cu7 87.43(5) . 6_654 ?
Cu2 Cu1 Cu7 56.78(5) 6_654 6_654 ?
S2 Cu1 Cu6 143.80(6) . . ?
S6 Cu1 Cu6 94.89(6) 6_654 . ?
Cu2 Cu1 Cu6 136.29(5) . . ?
Cu2 Cu1 Cu6 88.14(4) 6_654 . ?
Cu7 Cu1 Cu6 58.30(5) 6_654 . ?
S2 Cu1 Cu5 94.24(6) . . ?
S6 Cu1 Cu5 151.96(7) 6_654 . ?
Cu2 Cu1 Cu5 85.10(4) . . ?
Cu2 Cu1 Cu5 128.83(5) 6_654 . ?
Cu7 Cu1 Cu5 72.14(6) 6_654 . ?
Cu6 Cu1 Cu5 60.41(4) . . ?
S2 Cu1 H2M 102.1(3) . . ?
S6 Cu1 H2M 111.7(3) 6_654 . ?
Cu2 Cu1 H2M 123.2(3) . . ?
Cu2 Cu1 H2M 129.5(3) 6_654 . ?
Cu7 Cu1 H2M 90.3(4) 6_654 . ?
Cu6 Cu1 H2M 41.7(3) . . ?
Cu5 Cu1 H2M 41.2(3) . . ?
S2 Cu1 H3M 107.06(17) . . ?
S6 Cu1 H3M 106.12(19) 6_654 . ?
Cu2 Cu1 H3M 52.36(11) . . ?
Cu2 Cu1 H3M 52.06(11) 6_654 . ?
Cu7 Cu1 H3M 41.4(2) 6_654 . ?
Cu6 Cu1 H3M 99.7(2) . . ?
Cu5 Cu1 H3M 92.0(3) . . ?
H2M Cu1 H3M 126.2(5) . . ?
S2 Cu2 S6 100.67(8) . . ?
S2 Cu2 Cu7 135.96(8) . . ?
S6 Cu2 Cu7 112.08(8) . . ?
S2 Cu2 Cu1 56.96(5) . . ?
S6 Cu2 Cu1 117.12(6) . . ?
Cu7 Cu2 Cu1 81.62(6) . . ?
S2 Cu2 Cu1 121.89(6) . 6_654 ?
S6 Cu2 Cu1 56.61(6) . 6_654 ?
Cu7 Cu2 Cu1 61.84(6) . 6_654 ?
Cu1 Cu2 Cu1 85.10(4) . 6_654 ?
S2 Cu2 Cu3 145.98(6) . . ?
S6 Cu2 Cu3 96.14(6) . . ?
Cu7 Cu2 Cu3 59.69(5) . . ?
Cu1 Cu2 Cu3 136.80(5) . . ?
Cu1 Cu2 Cu3 92.04(4) 6_654 . ?
S2 Cu2 Cu4 95.23(6) . . ?
S6 Cu2 Cu4 148.27(6) . . ?
Cu7 Cu2 Cu4 72.00(6) . . ?
Cu1 Cu2 Cu4 94.57(4) . . ?
Cu1 Cu2 Cu4 133.41(5) 6_654 . ?
Cu3 Cu2 Cu4 57.55(4) . . ?
S2 Cu2 Cu8 126.14(9) . 12_756 ?
S6 Cu2 Cu8 130.65(10) . 12_756 ?
Cu7 Cu2 Cu8 21.29(8) . 12_756 ?
Cu1 Cu2 Cu8 82.39(7) . 12_756 ?
Cu1 Cu2 Cu8 83.13(9) 6_654 12_756 ?
Cu3 Cu2 Cu8 54.53(7) . 12_756 ?
Cu4 Cu2 Cu8 50.90(8) . 12_756 ?
S2 Cu2 H1M 111.2(19) . . ?
S6 Cu2 H1M 111.8(19) . . ?
Cu7 Cu2 H1M 84(2) . . ?
Cu1 Cu2 H1M 131.0(19) . . ?
Cu1 Cu2 H1M 126.8(19) 6_654 . ?
Cu3 Cu2 H1M 34.8(19) . . ?
Cu4 Cu2 H1M 36.5(19) . . ?
Cu8 Cu2 H1M 68(2) 12_756 . ?
S2 Cu2 H3M 103.08(17) . . ?
S6 Cu2 H3M 101.32(18) . . ?
Cu7 Cu2 H3M 43.5(2) . . ?
Cu1 Cu2 H3M 47.33(11) . . ?
Cu1 Cu2 H3M 47.08(11) 6_654 . ?
Cu3 Cu2 H3M 102.3(2) . . ?
Cu4 Cu2 H3M 101.6(2) . . ?
Cu8 Cu2 H3M 57.4(3) 12_756 . ?
H1M Cu2 H3M 126(2) . . ?
S3 Cu3 S5 99.08(8) . . ?
S3 Cu3 Cu7 136.82(8) . . ?
S5 Cu3 Cu7 110.25(7) . . ?
S3 Cu3 Cu4 94.45(6) . . ?
S5 Cu3 Cu4 152.39(7) . . ?
Cu7 Cu3 Cu4 73.88(6) . . ?
S3 Cu3 Cu8 114.20(12) . 12_756 ?
S5 Cu3 Cu8 134.44(11) . 12_756 ?
Cu7 Cu3 Cu8 25.63(10) . 12_756 ?
Cu4 Cu3 Cu8 57.31(9) . 12_756 ?
S3 Cu3 Cu6 120.33(6) . 6_654 ?
S5 Cu3 Cu6 57.06(6) . 6_654 ?
Cu7 Cu3 Cu6 59.29(5) . 6_654 ?
Cu4 Cu3 Cu6 133.13(5) . 6_654 ?
Cu8 Cu3 Cu6 78.95(10) 12_756 6_654 ?
S3 Cu3 Cu2 151.57(7) . . ?
S5 Cu3 Cu2 94.76(6) . . ?
Cu7 Cu3 Cu2 57.57(5) . . ?
Cu4 Cu3 Cu2 63.66(4) . . ?
Cu8 Cu3 Cu2 70.59(10) 12_756 . ?
Cu6 Cu3 Cu2 88.01(4) 6_654 . ?
S3 Cu3 Cu5 67.07(6) . 12_756 ?
S5 Cu3 Cu5 122.74(7) . 12_756 ?
Cu7 Cu3 Cu5 70.49(6) . 12_756 ?
Cu4 Cu3 Cu5 84.72(4) . 12_756 ?
Cu8 Cu3 Cu5 53.62(10) 12_756 12_756 ?
Cu6 Cu3 Cu5 81.84(4) 6_654 12_756 ?
Cu2 Cu3 Cu5 124.21(5) . 12_756 ?
S3 Cu3 H1M 109(2) . . ?
S5 Cu3 H1M 114(2) . . ?
Cu7 Cu3 H1M 87(2) . . ?
Cu4 Cu3 H1M 39(2) . . ?
Cu8 Cu3 H1M 84(2) 12_756 . ?
Cu6 Cu3 H1M 130(2) 6_654 . ?
Cu2 Cu3 H1M 42(2) . . ?
Cu5 Cu3 H1M 123(2) 12_756 . ?
S4 Cu4 S1 106.27(7) . . ?
S4 Cu4 Cu8 111.49(12) . 12_756 ?
S1 Cu4 Cu8 125.08(10) . 12_756 ?
S4 Cu4 Cu3 97.07(6) . . ?
S1 Cu4 Cu3 148.23(7) . . ?
Cu8 Cu4 Cu3 61.83(10) 12_756 . ?
S4 Cu4 Cu5 123.87(7) . . ?
S1 Cu4 Cu5 56.17(5) . . ?
Cu8 Cu4 Cu5 69.81(9) 12_756 . ?
Cu3 Cu4 Cu5 125.46(5) . . ?
S4 Cu4 Cu6 56.01(6) . 12_756 ?
S1 Cu4 Cu6 114.36(6) . 12_756 ?
Cu8 Cu4 Cu6 62.65(12) 12_756 12_756 ?
Cu3 Cu4 Cu6 96.44(4) . 12_756 ?
Cu5 Cu4 Cu6 81.91(4) . 12_756 ?
S4 Cu4 Cu2 152.74(7) . . ?
S1 Cu4 Cu2 92.67(6) . . ?
Cu8 Cu4 Cu2 70.29(12) 12_756 . ?
Cu3 Cu4 Cu2 58.79(4) . . ?
Cu5 Cu4 Cu2 82.91(4) . . ?
Cu6 Cu4 Cu2 132.93(5) 12_756 . ?
S4 Cu4 H1M 113(2) . . ?
S1 Cu4 H1M 114(2) . . ?
Cu8 Cu4 H1M 85(2) 12_756 . ?
Cu3 Cu4 H1M 35(2) . . ?
Cu5 Cu4 H1M 123(2) . . ?
Cu6 Cu4 H1M 131(2) 12_756 . ?
Cu2 Cu4 H1M 40(2) . . ?
S1 Cu5 Cu8 153.24(12) . . ?
S1 Cu5 Cu4 56.74(6) . . ?
Cu8 Cu5 Cu4 96.56(11) . . ?
S1 Cu5 Cu1 96.14(6) . . ?
Cu8 Cu5 Cu1 88.19(11) . . ?
Cu4 Cu5 Cu1 96.94(4) . . ?
S1 Cu5 Cu6 139.36(7) . . ?
Cu8 Cu5 Cu6 64.42(11) . . ?
Cu4 Cu5 Cu6 148.34(5) . . ?
Cu1 Cu5 Cu6 59.45(3) . . ?
S1 Cu5 Cu3 115.40(6) . 15_665 ?
Cu8 Cu5 Cu3 62.11(11) . 15_665 ?
Cu4 Cu5 Cu3 97.41(4) . 15_665 ?
Cu1 Cu5 Cu3 148.24(5) . 15_665 ?
Cu6 Cu5 Cu3 95.23(4) . 15_665 ?
S1 Cu5 S3 86.02(7) . 15_665 ?
Cu8 Cu5 S3 106.51(11) . 15_665 ?
Cu4 Cu5 S3 115.05(6) . 15_665 ?
Cu1 Cu5 S3 142.23(6) . 15_665 ?
Cu6 Cu5 S3 95.23(5) . 15_665 ?
Cu3 Cu5 S3 49.96(5) 15_665 15_665 ?
S1 Cu5 Cu8 109.36(9) . 12_756 ?
Cu8 Cu5 Cu8 44.74(14) . 12_756 ?
Cu4 Cu5 Cu8 53.30(8) . 12_756 ?
Cu1 Cu5 Cu8 83.69(10) . 12_756 ?
Cu6 Cu5 Cu8 100.18(8) . 12_756 ?
Cu3 Cu5 Cu8 82.46(10) 15_665 12_756 ?
S3 Cu5 Cu8 131.13(11) 15_665 12_756 ?
S1 Cu5 Cu7 134.69(7) . 15_665 ?
Cu8 Cu5 Cu7 20.64(11) . 15_665 ?
Cu4 Cu5 Cu7 80.00(5) . 15_665 ?
Cu1 Cu5 Cu7 102.31(5) . 15_665 ?
Cu6 Cu5 Cu7 84.77(5) . 15_665 ?
Cu3 Cu5 Cu7 52.98(4) 15_665 15_665 ?
S3 Cu5 Cu7 102.57(7) 15_665 15_665 ?
Cu8 Cu5 Cu7 34.73(9) 12_756 15_665 ?
S1 Cu5 H2M 98.8(4) . . ?
Cu8 Cu5 H2M 101.7(4) . . ?
Cu4 Cu5 H2M 132.5(3) . . ?
Cu1 Cu5 H2M 41.2(3) . . ?
Cu6 Cu5 H2M 41.0(3) . . ?
Cu3 Cu5 H2M 129.9(3) 15_665 . ?
S3 Cu5 H2M 101.2(3) 15_665 . ?
Cu8 Cu5 H2M 120.6(4) 12_756 . ?
Cu7 Cu5 H2M 122.2(4) 15_665 . ?
S1 Cu5 H4M 104.5(2) . . ?
Cu8 Cu5 H4M 52.0(2) . . ?
Cu4 Cu5 H4M 55.7(2) . . ?
Cu1 Cu5 H4M 121.0(3) . . ?
Cu6 Cu5 H4M 115.8(2) . . ?
Cu3 Cu5 H4M 49.7(3) 15_665 . ?
S3 Cu5 H4M 94.5(3) 15_665 . ?
Cu8 Cu5 H4M 37.4(3) 12_756 . ?
Cu7 Cu5 H4M 31.4(2) 15_665 . ?
H2M Cu5 H4M 152.7(5) . . ?
S4 Cu6 S5 99.97(8) 15_665 6_654 ?
S4 Cu6 Cu7 141.13(8) 15_665 6_654 ?
S5 Cu6 Cu7 108.82(7) 6_654 6_654 ?
S4 Cu6 Cu3 125.58(6) 15_665 6_654 ?
S5 Cu6 Cu3 55.83(6) 6_654 6_654 ?
Cu7 Cu6 Cu3 58.90(5) 6_654 6_654 ?
S4 Cu6 Cu1 142.02(6) 15_665 . ?
S5 Cu6 Cu1 95.87(6) 6_654 . ?
Cu7 Cu6 Cu1 60.82(6) 6_654 . ?
Cu3 Cu6 Cu1 91.78(4) 6_654 . ?
S4 Cu6 Cu5 93.18(6) 15_665 . ?
S5 Cu6 Cu5 152.33(7) 6_654 . ?
Cu7 Cu6 Cu5 73.09(5) 6_654 . ?
Cu3 Cu6 Cu5 131.90(5) 6_654 . ?
Cu1 Cu6 Cu5 60.15(4) . . ?
S4 Cu6 Cu4 54.28(6) 15_665 15_665 ?
S5 Cu6 Cu4 124.12(6) 6_654 15_665 ?
Cu7 Cu6 Cu4 87.56(6) 6_654 15_665 ?
Cu3 Cu6 Cu4 96.69(4) 6_654 15_665 ?
Cu1 Cu6 Cu4 136.27(5) . 15_665 ?
Cu5 Cu6 Cu4 83.24(4) . 15_665 ?
S4 Cu6 Cu8 103.51(10) 15_665 . ?
S5 Cu6 Cu8 143.55(10) 6_654 . ?
Cu7 Cu6 Cu8 39.33(9) 6_654 . ?
Cu3 Cu6 Cu8 87.76(8) 6_654 . ?
Cu1 Cu6 Cu8 82.34(9) . . ?
Cu5 Cu6 Cu8 52.87(8) . . ?
Cu4 Cu6 Cu8 55.38(9) 15_665 . ?
S4 Cu6 H2M 100.4(3) 15_665 . ?
S5 Cu6 H2M 112.1(3) 6_654 . ?
Cu7 Cu6 H2M 92.5(4) 6_654 . ?
Cu3 Cu6 H2M 133.0(3) 6_654 . ?
Cu1 Cu6 H2M 41.6(3) . . ?
Cu5 Cu6 H2M 41.0(3) . . ?
Cu4 Cu6 H2M 120.3(3) 15_665 . ?
Cu8 Cu6 H2M 90.6(4) . . ?
Cu8 Cu7 Cu8 88.1(2) 12_756 6_654 ?
Cu8 Cu7 Cu7 94.6(2) 12_756 6_654 ?
Cu8 Cu7 Cu7 81.80(14) 6_654 6_654 ?
Cu8 Cu7 Cu2 106.6(2) 12_756 . ?
Cu8 Cu7 Cu2 164.2(2) 6_654 . ?
Cu7 Cu7 Cu2 102.09(7) 6_654 . ?
Cu8 Cu7 Cu8 94.8(3) 12_756 15_665 ?
Cu8 Cu7 Cu8 54.82(12) 6_654 15_665 ?
Cu7 Cu7 Cu8 27.07(10) 6_654 15_665 ?
Cu2 Cu7 Cu8 127.26(13) . 15_665 ?
Cu8 Cu7 Cu3 80.3(2) 12_756 . ?
Cu8 Cu7 Cu3 115.90(15) 6_654 . ?
Cu7 Cu7 Cu3 161.16(13) 6_654 . ?
Cu2 Cu7 Cu3 62.75(5) . . ?
Cu8 Cu7 Cu3 169.97(13) 15_665 . ?
Cu8 Cu7 Cu6 123.3(2) 12_756 6_654 ?
Cu8 Cu7 Cu6 74.41(16) 6_654 6_654 ?
Cu7 Cu7 Cu6 133.50(14) 6_654 6_654 ?
Cu2 Cu7 Cu6 92.41(7) . 6_654 ?
Cu8 Cu7 Cu6 115.09(13) 15_665 6_654 ?
Cu3 Cu7 Cu6 61.81(5) . 6_654 ?
Cu8 Cu7 Cu8 51.93(17) 12_756 . ?
Cu8 Cu7 Cu8 79.4(2) 6_654 . ?
Cu7 Cu7 Cu8 42.84(11) 6_654 . ?
Cu2 Cu7 Cu8 113.93(11) . . ?
Cu8 Cu7 Cu8 48.17(8) 15_665 . ?
Cu3 Cu7 Cu8 130.32(14) . . ?
Cu6 Cu7 Cu8 153.65(12) 6_654 . ?
Cu8 Cu7 Cu7 34.3(2) 12_756 15_665 ?
Cu8 Cu7 Cu7 67.16(17) 6_654 15_665 ?
Cu7 Cu7 Cu7 65.62(5) 6_654 15_665 ?
Cu2 Cu7 Cu7 128.44(10) . 15_665 ?
Cu8 Cu7 Cu7 60.62(10) 15_665 15_665 ?
Cu3 Cu7 Cu7 113.74(11) . 15_665 ?
Cu6 Cu7 Cu7 133.59(11) 6_654 15_665 ?
Cu8 Cu7 Cu7 25.60(10) . 15_665 ?
Cu8 Cu7 Cu7 76.4(2) 12_756 12_756 ?
Cu8 Cu7 Cu7 21.41(14) 6_654 12_756 ?
Cu7 Cu7 Cu7 65.62(5) 6_654 12_756 ?
Cu2 Cu7 Cu7 167.68(10) . 12_756 ?
Cu8 Cu7 Cu7 40.54(11) 15_665 12_756 ?
Cu3 Cu7 Cu7 129.43(11) . 12_756 ?
Cu6 Cu7 Cu7 95.82(9) 6_654 12_756 ?
Cu8 Cu7 Cu7 58.06(11) . 12_756 ?
Cu7 Cu7 Cu7 48.77(9) 15_665 12_756 ?
Cu8 Cu7 Cu1 168.0(2) 12_756 6_654 ?
Cu8 Cu7 Cu1 103.88(17) 6_654 6_654 ?
Cu7 Cu7 Cu1 87.90(7) 6_654 6_654 ?
Cu2 Cu7 Cu1 61.38(6) . 6_654 ?
Cu8 Cu7 Cu1 92.74(11) 15_665 6_654 ?
Cu3 Cu7 Cu1 93.52(7) . 6_654 ?
Cu6 Cu7 Cu1 60.88(5) 6_654 6_654 ?
Cu8 Cu7 Cu1 130.29(14) . 6_654 ?
Cu7 Cu7 Cu1 152.64(9) 15_665 6_654 ?
Cu7 Cu7 Cu1 115.24(9) 12_756 6_654 ?
Cu8 Cu7 Cu5 47.02(19) 12_756 12_756 ?
Cu8 Cu7 Cu5 69.91(13) 6_654 12_756 ?
Cu7 Cu7 Cu5 131.04(5) 6_654 12_756 ?
Cu2 Cu7 Cu5 116.01(7) . 12_756 ?
Cu8 Cu7 Cu5 113.86(12) 15_665 12_756 ?
Cu3 Cu7 Cu5 56.54(5) . 12_756 ?
Cu6 Cu7 Cu5 76.44(6) 6_654 12_756 ?
Cu8 Cu7 Cu5 91.91(14) . 12_756 ?
Cu7 Cu7 Cu5 66.78(9) 15_665 12_756 ?
Cu7 Cu7 Cu5 74.99(9) 12_756 12_756 ?
Cu1 Cu7 Cu5 136.49(8) 6_654 12_756 ?
Cu8 Cu7 H3M 126.6(3) 12_756 . ?
Cu8 Cu7 H3M 119.6(2) 6_654 . ?
Cu7 Cu7 H3M 51.9(2) 6_654 . ?
Cu2 Cu7 H3M 55.82(19) . . ?
Cu8 Cu7 H3M 72.6(2) 15_665 . ?
Cu3 Cu7 H3M 117.4(2) . . ?
Cu6 Cu7 H3M 108.47(17) 6_654 . ?
Cu8 Cu7 H3M 87.0(2) . . ?
Cu7 Cu7 H3M 112.6(2) 15_665 . ?
Cu7 Cu7 H3M 112.6(2) 12_756 . ?
Cu1 Cu7 H3M 47.60(15) 6_654 . ?
Cu5 Cu7 H3M 169.91(13) 12_756 . ?
Cu8 Cu7 H0 64.6(2) 12_756 . ?
Cu8 Cu7 H0 51.65(15) 6_654 . ?
Cu7 Cu7 H0 44.52(8) 6_654 . ?
Cu2 Cu7 H0 139.90(11) . . ?
Cu8 Cu7 H0 30.97(10) 15_665 . ?
Cu3 Cu7 H0 141.77(12) . . ?
Cu6 Cu7 H0 125.94(11) 6_654 . ?
Cu8 Cu7 H0 28.45(10) . . ?
Cu7 Cu7 H0 30.28(4) 15_665 . ?
Cu7 Cu7 H0 30.28(4) 12_756 . ?
Cu1 Cu7 H0 123.68(11) 6_654 . ?
Cu5 Cu7 H0 87.25(9) 12_756 . ?
H3M Cu7 H0 96.4(2) . . ?
Cu7 Cu8 Cu7 124.3(3) 15_665 6_654 ?
Cu7 Cu8 Cu8 58.4(2) 15_665 12_756 ?
Cu7 Cu8 Cu8 81.0(2) 6_654 12_756 ?
Cu7 Cu8 Cu8 102.3(3) 15_665 15_665 ?
Cu7 Cu8 Cu8 33.47(17) 6_654 15_665 ?
Cu8 Cu8 Cu8 86.49(12) 12_756 15_665 ?
Cu7 Cu8 Cu5 112.3(3) 15_665 . ?
Cu7 Cu8 Cu5 95.7(2) 6_654 . ?
Cu8 Cu8 Cu5 81.5(2) 12_756 . ?
Cu8 Cu8 Cu5 129.1(3) 15_665 . ?
Cu7 Cu8 Cu4 110.4(3) 15_665 15_665 ?
Cu7 Cu8 Cu4 115.2(2) 6_654 15_665 ?
Cu8 Cu8 Cu4 163.5(3) 12_756 15_665 ?
Cu8 Cu8 Cu4 108.7(2) 15_665 15_665 ?
Cu5 Cu8 Cu4 93.08(13) . 15_665 ?
Cu7 Cu8 Cu7 58.3(2) 15_665 12_756 ?
Cu7 Cu8 Cu7 72.30(15) 6_654 12_756 ?
Cu8 Cu8 Cu7 67.61(11) 12_756 12_756 ?
Cu8 Cu8 Cu7 44.16(14) 15_665 12_756 ?
Cu5 Cu8 Cu7 148.09(18) . 12_756 ?
Cu4 Cu8 Cu7 118.83(15) 15_665 12_756 ?
Cu7 Cu8 Cu7 78.0(2) 15_665 . ?
Cu7 Cu8 Cu7 55.36(14) 6_654 . ?
Cu8 Cu8 Cu7 25.75(13) 12_756 . ?
Cu8 Cu8 Cu7 64.22(13) 15_665 . ?
Cu5 Cu8 Cu7 87.35(13) . . ?
Cu4 Cu8 Cu7 170.5(2) 15_665 . ?
Cu7 Cu8 Cu7 61.31(11) 12_756 . ?
Cu7 Cu8 Cu3 74.0(2) 15_665 15_665 ?
Cu7 Cu8 Cu3 158.2(3) 6_654 15_665 ?
Cu8 Cu8 Cu3 102.9(3) 12_756 15_665 ?
Cu8 Cu8 Cu3 165.3(3) 15_665 15_665 ?
Cu5 Cu8 Cu3 64.27(9) . 15_665 ?
Cu4 Cu8 Cu3 60.87(9) 15_665 15_665 ?
Cu7 Cu8 Cu3 129.2(2) 12_756 15_665 ?
Cu7 Cu8 Cu3 127.28(17) . 15_665 ?
Cu7 Cu8 Cu6 169.4(3) 15_665 . ?
Cu7 Cu8 Cu6 66.26(17) 6_654 . ?
Cu8 Cu8 Cu6 127.0(3) 12_756 . ?
Cu8 Cu8 Cu6 87.5(3) 15_665 . ?
Cu5 Cu8 Cu6 62.71(11) . . ?
Cu4 Cu8 Cu6 61.97(10) 15_665 . ?
Cu7 Cu8 Cu6 131.10(17) 12_756 . ?
Cu7 Cu8 Cu6 110.19(18) . . ?
Cu3 Cu8 Cu6 95.47(12) 15_665 . ?
Cu7 Cu8 Cu8 61.5(2) 15_665 6_654 ?
Cu7 Cu8 Cu8 62.90(15) 6_654 6_654 ?
Cu8 Cu8 Cu8 46.75(6) 12_756 6_654 ?
Cu8 Cu8 Cu8 46.75(6) 15_665 6_654 ?
Cu5 Cu8 Cu8 124.62(17) . 6_654 ?
Cu4 Cu8 Cu8 142.16(17) 15_665 6_654 ?
Cu7 Cu8 Cu8 23.66(10) 12_756 6_654 ?
Cu7 Cu8 Cu8 37.70(12) . 6_654 ?
Cu3 Cu8 Cu8 134.7(2) 15_665 6_654 ?
Cu6 Cu8 Cu8 129.07(15) . 6_654 ?
Cu7 Cu8 Cu5 106.5(2) 15_665 15_665 ?
Cu7 Cu8 Cu5 75.36(13) 6_654 15_665 ?
Cu8 Cu8 Cu5 135.28(16) 12_756 15_665 ?
Cu8 Cu8 Cu5 53.71(16) 15_665 15_665 ?
Cu5 Cu8 Cu5 137.58(18) . 15_665 ?
Cu4 Cu8 Cu5 56.89(8) 15_665 15_665 ?
Cu7 Cu8 Cu5 69.23(10) 12_756 15_665 ?
Cu7 Cu8 Cu5 117.42(14) . 15_665 ?
Cu3 Cu8 Cu5 113.03(13) 15_665 15_665 ?
Cu6 Cu8 Cu5 76.06(11) . 15_665 ?
Cu8 Cu8 Cu5 88.56(15) 6_654 15_665 ?
Cu7 Cu8 H4M 59.1(4) 15_665 . ?
Cu7 Cu8 H4M 124.8(3) 6_654 . ?
Cu8 Cu8 H4M 53.2(4) 12_756 . ?
Cu8 Cu8 H4M 139.7(4) 15_665 . ?
Cu5 Cu8 H4M 53.2(3) . . ?
Cu4 Cu8 H4M 111.3(3) 15_665 . ?
Cu7 Cu8 H4M 109.1(4) 12_756 . ?
Cu7 Cu8 H4M 76.5(3) . . ?
Cu3 Cu8 H4M 50.8(3) 15_665 . ?
Cu6 Cu8 H4M 115.3(3) . . ?
Cu8 Cu8 H4M 96.0(4) 6_654 . ?
Cu5 Cu8 H4M 159.1(3) 15_665 . ?
Cu7 Cu8 H0 69.7(2) 15_665 . ?
Cu7 Cu8 H0 54.56(14) 6_654 . ?
Cu8 Cu8 H0 44.10(3) 12_756 . ?
Cu8 Cu8 H0 44.09(3) 15_665 . ?
Cu5 Cu8 H0 117.0(2) . . ?
Cu4 Cu8 H0 148.0(2) 15_665 . ?
Cu7 Cu8 H0 32.32(12) 12_756 . ?
Cu7 Cu8 H0 29.66(10) . . ?
Cu3 Cu8 H0 140.7(3) 15_665 . ?
Cu6 Cu8 H0 120.7(3) . . ?
Cu8 Cu8 H0 10.23(18) 6_654 . ?
Cu5 Cu8 H0 91.73(16) 15_665 . ?
H4M Cu8 H0 96.3(4) . . ?
C1 N1 C4 122.5(6) . . ?
C1 N1 C8 122.3(6) . . ?
C4 N1 C8 115.0(6) . . ?
C2 N2 C16 122.0(7) . . ?
C2 N2 C12 123.1(7) . . ?
C16 N2 C12 114.6(6) . . ?
C3 N3 C20 122.8(8) . . ?
C3 N3 C24 122.3(7) . . ?
C20 N3 C24 114.8(7) . . ?
C1 S1 Cu5 109.5(2) . . ?
C1 S1 Cu4 106.4(2) . . ?
Cu5 S1 Cu4 67.10(6) . . ?
C1 S2 Cu2 106.8(3) . . ?
C1 S2 Cu1 108.9(3) . . ?
Cu2 S2 Cu1 67.03(6) . . ?
C2 S3 Cu3 114.8(3) . . ?
C2 S3 Cu5 90.9(3) . 12_756 ?
Cu3 S3 Cu5 62.97(6) . 12_756 ?
C2 S4 Cu4 110.8(3) . . ?
C2 S4 Cu6 104.8(3) . 12_756 ?
Cu4 S4 Cu6 69.72(6) . 12_756 ?
C3 S5 Cu3 109.6(3) . . ?
C3 S5 Cu6 106.6(3) . 6_654 ?
Cu3 S5 Cu6 67.11(6) . 6_654 ?
C3 S6 Cu1 107.6(3) . 6_654 ?
C3 S6 Cu2 107.7(3) . . ?
Cu1 S6 Cu2 66.72(7) 6_654 . ?

loop_
_geom_bond_atom_site_label_1
_geom_bond_atom_site_label_2
_geom_bond_distance
_geom_bond_site_symmetry_2
_geom_bond_publ_flag
C1 N1 1.338(9) . ?
C1 S1 1.723(8) . ?
C1 S2 1.741(7) . ?
C2 N2 1.334(9) . ?
C2 S3 1.712(8) . ?
C2 S4 1.752(7) . ?
C3 N3 1.316(10) . ?
C3 S5 1.726(9) . ?
C3 S6 1.735(8) . ?
C4 N1 1.475(9) . ?
C4 C5 1.534(10) . ?
C4 H4A 0.9900 . ?
C4 H4B 0.9900 . ?
C5 C6 1.512(11) . ?
C5 H5A 0.9900 . ?
C5 H5B 0.9900 . ?
C6 C7 1.514(13) . ?
C6 H6A 0.9900 . ?
C6 H6B 0.9900 . ?
C7 H7A 0.9800 . ?
C7 H7B 0.9800 . ?
C7 H7C 0.9800 . ?
C8 N1 1.481(9) . ?
C8 C9 1.514(10) . ?
C8 H8A 0.9900 . ?
C8 H8B 0.9900 . ?
C9 C10 1.488(11) . ?
C9 H9A 0.9900 . ?
C9 H9B 0.9900 . ?
C10 C11 1.523(12) . ?
C10 H10A 0.9900 . ?
C10 H10B 0.9900 . ?
C11 H11A 0.9800 . ?
C11 H11B 0.9800 . ?
C11 H11C 0.9800 . ?
C12 N2 1.479(10) . ?
C12 C13 1.518(13) . ?
C12 H12A 0.9900 . ?
C12 H12B 0.9900 . ?
C13 C14 1.504(13) . ?
C13 H13A 0.9900 . ?
C13 H13B 0.9900 . ?
C14 C15 1.507(13) . ?
C14 H14A 0.9900 . ?
C14 H14B 0.9900 . ?
C15 H15A 0.9800 . ?
C15 H15B 0.9800 . ?
C15 H15C 0.9800 . ?
C16 N2 1.464(10) . ?
C16 C17 1.550(12) . ?
C16 H16A 0.9900 . ?
C16 H16B 0.9900 . ?
C17 C18 1.527(13) . ?
C17 H17A 0.9900 . ?
C17 H17B 0.9900 . ?
C18 C19 1.506(16) . ?
C18 H18A 0.9900 . ?
C18 H18B 0.9900 . ?
C19 H19A 0.9800 . ?
C19 H19B 0.9800 . ?
C19 H19C 0.9800 . ?
C20 N3 1.481(10) . ?
C20 C21 1.499(13) . ?
C20 H20A 0.9900 . ?
C20 H20B 0.9900 . ?
C21 C22 1.557(14) . ?
C21 H21A 0.9900 . ?
C21 H21B 0.9900 . ?
C22 C23 1.542(18) . ?
C22 H22A 0.9900 . ?
C22 H22B 0.9900 . ?
C23 H23A 0.9800 . ?
C23 H23B 0.9800 . ?
C23 H23C 0.9800 . ?
C24 N3 1.491(11) . ?
C24 C25 1.533(8) . ?
C24 H24A 0.9900 . ?
C24 H24B 0.9900 . ?
C25 C26 1.544(9) . ?
C25 H25A 0.9900 . ?
C25 H25B 0.9900 . ?
C26 C27 1.514(9) . ?
C26 H26A 0.9900 . ?
C26 H26B 0.9900 . ?
C27 H27A 0.9800 . ?
C27 H27B 0.9800 . ?
C27 H27C 0.9800 . ?
Cu1 S2 2.350(2) . ?
Cu1 S6 2.359(2) 6_654 ?
Cu1 Cu2 2.5813(13) . ?
Cu1 Cu2 2.5959(13) 6_654 ?
Cu1 Cu7 2.607(2) 6_654 ?
Cu1 Cu6 2.6085(13) . ?
Cu1 Cu5 2.6271(14) . ?
Cu1 H2M 1.745(10) . ?
Cu1 H3M 1.925(4) . ?
Cu2 S2 2.324(2) . ?
Cu2 S6 2.361(2) . ?
Cu2 Cu7 2.474(2) . ?
Cu2 Cu3 2.6057(13) . ?
Cu2 Cu4 2.7303(14) . ?
Cu2 Cu8 3.005(5) 12_756 ?
Cu2 H1M 1.79(6) . ?
Cu2 H3M 2.074(4) . ?
Cu3 S3 2.273(2) . ?
Cu3 S5 2.339(2) . ?
Cu3 Cu7 2.530(2) . ?
Cu3 Cu4 2.5707(13) . ?
Cu3 Cu8 2.594(4) 12_756 ?
Cu3 Cu6 2.6044(13) 6_654 ?
Cu3 Cu5 2.6441(14) 12_756 ?
Cu3 H1M 1.53(6) . ?
Cu4 S4 2.299(2) . ?
Cu4 S1 2.349(2) . ?
Cu4 Cu8 2.477(4) 12_756 ?
Cu4 Cu5 2.5879(13) . ?
Cu4 Cu6 2.6567(15) 12_756 ?
Cu4 H1M 1.67(6) . ?
Cu5 S1 2.334(2) . ?
Cu5 Cu8 2.363(4) . ?
Cu5 Cu6 2.6340(13) . ?
Cu5 S3 2.734(2) 15_665 ?
Cu5 Cu8 2.900(4) 12_756 ?
Cu5 Cu7 2.987(2) 15_665 ?
Cu5 H2M 1.744(10) . ?
Cu5 H4M 1.962(9) . ?
Cu6 S4 2.348(2) 15_665 ?
Cu6 S5 2.373(2) 6_654 ?
Cu6 Cu7 2.540(2) 6_654 ?
Cu6 Cu8 2.673(5) . ?
Cu6 H2M 1.746(10) . ?
Cu7 Cu8 1.139(5) 12_756 ?
Cu7 Cu8 1.759(5) 6_654 ?
Cu7 Cu7 2.129(4) 6_654 ?
Cu7 Cu8 2.494(4) 15_665 ?
Cu7 Cu8 2.561(4) . ?
Cu7 Cu7 2.578(3) 15_665 ?
Cu7 Cu7 2.578(3) 12_756 ?
Cu7 H3M 1.725(8) . ?
Cu7 H0 1.4925(18) . ?
Cu8 Cu8 2.063(5) 12_756 ?
Cu8 Cu8 2.064(5) 15_665 ?
Cu8 Cu8 2.828(7) 6_654 ?
Cu8 H4M 1.930(7) . ?
Cu8 H0 1.437(4) . ?
